data_2223228
loop_
_publ_author_name
'Feng, Jian-Shen'
'Zou, Li-Ke'
'Xie, Bin'
'Wu, Yu'

_publ_section_title
;(<i>meso</i>-5,5,7,12,12,14-Hexamethyl-1,4,8,11-tetraazacyclotetradecane)copper(II)
 bis(<i>O</i>,<i>S</i>-dibenzyl dithiophosphate)
;
_journal_coeditor_code XU2568
_journal_issue 9
_journal_name_full 'Acta Crystallographica Section E'
_journal_page_first m1022
_journal_paper_doi 10.1107/S1600536809030037
_journal_volume 65
_journal_year 2009
_chemical_formula_iupac '[Cu (C16 H36 N4)] (C14 H14 O2 P S2)2'
_chemical_formula_moiety 'C16 H36 Cu N4 2+, 2(C14 H14 O2 P S2 -)'
_chemical_formula_sum 'C44 H64 Cu N4 O4 P2 S4'
_chemical_formula_weight 966.71
_chemical_name_systematic
;
(<i>meso</i>-5,5,7,12,12,14-Hexamethyl-1,4,8,11-
tetraazacyclotetradecane)copper(II)
bis(<i>O</i>,<i>S</i>-dibenzyl dithiophosphate)
;
_space_group_IT_number 14
_symmetry_cell_setting monoclinic
_symmetry_space_group_name_Hall '-P 2ybc'
_symmetry_space_group_name_H-M 'P 1 21/c 1'
_atom_sites_solution_hydrogens geom
_atom_sites_solution_primary direct
_atom_sites_solution_secondary difmap
_audit_creation_method SHELXL-97
_cell_angle_alpha 90.00
_cell_angle_beta 99.78(2)
_cell_angle_gamma 90.00
_cell_formula_units_Z 2
_cell_length_a 11.476(4)
_cell_length_b 17.592(4)
_cell_length_c 11.945(4)
_cell_measurement_reflns_used 29
_cell_measurement_temperature 289(2)
_cell_measurement_theta_max 11.54
_cell_measurement_theta_min 4.36
_cell_volume 2376.5(13)
_computing_cell_refinement 'CAD-4 Software (Enraf--Nonius, 1989)'
_computing_data_collection 'CAD-4 Software (Enraf--Nonius, 1989)'
_computing_data_reduction 'XCAD4 (Harms & Wocadlo, 1995)'
_computing_molecular_graphics 'ORTEP-3 for Windows (Farrugia, 1997)'
_computing_publication_material 'SHELXL97 (Sheldrick, 2008)'
_computing_structure_refinement 'SHELXL97 (Sheldrick, 2008)'
_computing_structure_solution 'SHELXS97 (Sheldrick, 2008)'
_diffrn_ambient_temperature 289(2)
_diffrn_measured_fraction_theta_full 0.992
_diffrn_measured_fraction_theta_max 0.992
_diffrn_measurement_device_type 'Enraf--Nonius CAD-4'
_diffrn_measurement_method \w/2\q
_diffrn_radiation_monochromator graphite
_diffrn_radiation_source 'fine-focus sealed tube'
_diffrn_radiation_type MoK\a
_diffrn_radiation_wavelength 0.71073
_diffrn_reflns_av_R_equivalents 0.0059
_diffrn_reflns_av_sigmaI/netI 0.0426
_diffrn_reflns_limit_h_max 13
_diffrn_reflns_limit_h_min -13
_diffrn_reflns_limit_k_max 21
_diffrn_reflns_limit_k_min 0
_diffrn_reflns_limit_l_max 14
_diffrn_reflns_limit_l_min -4
_diffrn_reflns_number 4797
_diffrn_reflns_theta_full 25.55
_diffrn_reflns_theta_max 25.55
_diffrn_reflns_theta_min 1.80
_diffrn_standards_decay_% 6.715
_diffrn_standards_interval_count 300
_diffrn_standards_number 3
_exptl_absorpt_coefficient_mu 0.748
_exptl_absorpt_correction_T_max 0.770
_exptl_absorpt_correction_T_min 0.730
_exptl_absorpt_correction_type psi-scan
_exptl_absorpt_process_details '(North <i>et al.</i>,  1968)'
_exptl_crystal_colour dark-violet
_exptl_crystal_density_diffrn 1.351
_exptl_crystal_density_method 'not measured'
_exptl_crystal_description block
_exptl_crystal_F_000 1022
_exptl_crystal_size_max 0.44
_exptl_crystal_size_mid 0.40
_exptl_crystal_size_min 0.35
_refine_diff_density_max 0.450
_refine_diff_density_min -0.686
_refine_ls_extinction_method none
_refine_ls_goodness_of_fit_ref 1.041
_refine_ls_hydrogen_treatment constr
_refine_ls_matrix_type full
_refine_ls_number_parameters 275
_refine_ls_number_reflns 4420
_refine_ls_number_restraints 0
_refine_ls_restrained_S_all 1.041
_refine_ls_R_factor_all 0.0942
_refine_ls_R_factor_gt 0.0505
_refine_ls_shift/su_max 0.000
_refine_ls_shift/su_mean 0.000
_refine_ls_structure_factor_coef Fsqd
_refine_ls_weighting_details 'calc w=1/[\s^2^(Fo^2^)+(0.0968P)^2^] where P=(Fo^2^+2Fc^2^)/3'
_refine_ls_weighting_scheme calc
_refine_ls_wR_factor_gt 0.1368
_refine_ls_wR_factor_ref 0.1541
_reflns_number_gt 2900
_reflns_number_total 4420
_reflns_threshold_expression I>2\s(I)
_cod_data_source_file xu2568.cif
_cod_data_source_block I
_cod_original_cell_volume 2376.4(13)
_cod_original_sg_symbol_H-M 'P 21/c'
_cod_database_code 2223228
_cod_database_fobs_code 2223228

loop_
_symmetry_equiv_pos_as_xyz
'x, y, z'
'-x, y+1/2, -z+1/2'
'-x, -y, -z'
'x, -y-1/2, z-1/2'

loop_
_atom_site_type_symbol
_atom_site_label
_atom_site_fract_x
_atom_site_fract_y
_atom_site_fract_z
_atom_site_U_iso_or_equiv
_atom_site_adp_type
_atom_site_calc_flag
_atom_site_refinement_flags
_atom_site_occupancy
_atom_site_disorder_assembly
_atom_site_disorder_group
Cu Cu1 0.5000 0.0000 0.5000 0.0373(2) Uani d S 1 . .
S S1 0.45680(10) 0.16085(8) 0.65146(9) 0.0633(3) Uani d . 1 . .
S S2 0.60091(9) 0.16270(6) 0.90486(8) 0.0523(3) Uani d . 1 . .
P P1 0.46223(8) 0.11046(6) 0.79879(8) 0.0426(3) Uani d . 1 . .
O O1 0.3474(2) 0.12698(17) 0.8538(2) 0.0550(7) Uani d . 1 . .
O O2 0.4729(3) 0.02701(17) 0.8069(3) 0.0610(8) Uani d . 1 . .
N N1 0.6456(2) 0.06574(17) 0.5164(2) 0.0376(7) Uani d . 1 . .
H H1 0.6323 0.1022 0.5669 0.045 Uiso calc R 1 . .
N N2 0.4441(2) 0.05885(17) 0.3564(2) 0.0369(7) Uani d . 1 . .
H H2 0.4682 0.0312 0.3002 0.044 Uiso calc R 1 . .
C C1 0.6406(3) 0.1077(2) 0.4085(3) 0.0475(9) Uani d . 1 . .
H H1A 0.6712 0.0762 0.3535 0.057 Uiso calc R 1 . .
H H1B 0.6886 0.1533 0.4211 0.057 Uiso calc R 1 . .
C C2 0.5149(3) 0.1285(2) 0.3647(3) 0.0431(9) Uani d . 1 . .
H H2A 0.4867 0.1642 0.4159 0.052 Uiso calc R 1 . .
H H2B 0.5086 0.1522 0.2906 0.052 Uiso calc R 1 . .
C C3 0.3165(3) 0.0731(2) 0.3165(3) 0.0444(9) Uani d . 1 . .
H H3 0.2894 0.1101 0.3679 0.053 Uiso calc R 1 . .
C C4 0.2455(3) 0.0014(2) 0.3192(3) 0.0480(9) Uani d . 1 . .
H H4A 0.2786 -0.0366 0.2747 0.058 Uiso calc R 1 . .
H H4B 0.1658 0.0117 0.2804 0.058 Uiso calc R 1 . .
C C5 0.2935(4) 0.1062(3) 0.1966(4) 0.0708(14) Uani d . 1 . .
H H5A 0.3397 0.1514 0.1943 0.106 Uiso calc R 1 . .
H H5B 0.2111 0.1183 0.1757 0.106 Uiso calc R 1 . .
H H5C 0.3152 0.0695 0.1442 0.106 Uiso calc R 1 . .
C C6 0.7638(3) 0.0344(2) 0.5661(3) 0.0415(8) Uani d . 1 . .
C C7 0.8558(4) 0.0984(3) 0.5855(4) 0.0667(13) Uani d . 1 . .
H H7A 0.8587 0.1237 0.5149 0.100 Uiso calc R 1 . .
H H7B 0.9321 0.0773 0.6147 0.100 Uiso calc R 1 . .
H H7C 0.8343 0.1342 0.6392 0.100 Uiso calc R 1 . .
C C8 0.8018(4) -0.0231(2) 0.4853(4) 0.0546(10) Uani d . 1 . .
H H8A 0.7366 -0.0559 0.4572 0.082 Uiso calc R 1 . .
H H8B 0.8662 -0.0528 0.5246 0.082 Uiso calc R 1 . .
H H8C 0.8268 0.0029 0.4228 0.082 Uiso calc R 1 . .
C C9 0.3028(5) 0.2003(3) 0.8600(5) 0.0731(14) Uani d . 1 . .
H H9A 0.2887 0.2232 0.7851 0.088 Uiso calc R 1 . .
H H9B 0.3597 0.2314 0.9092 0.088 Uiso calc R 1 . .
C C10 0.1885(3) 0.1965(2) 0.9066(3) 0.0476(9) Uani d . 1 . .
C C11 0.1010(5) 0.1453(3) 0.8683(4) 0.0669(12) Uani d . 1 . .
H H11 0.1119 0.1113 0.8114 0.080 Uiso calc R 1 . .
C C12 -0.0002(4) 0.1428(3) 0.9107(5) 0.0750(14) Uani d . 1 . .
H H12 -0.0577 0.1070 0.8832 0.090 Uiso calc R 1 . .
C C13 -0.0188(4) 0.1915(3) 0.9925(4) 0.0703(14) Uani d . 1 . .
H H13 -0.0894 0.1895 1.0208 0.084 Uiso calc R 1 . .
C C14 0.0652(5) 0.2437(3) 1.0342(4) 0.0700(14) Uani d . 1 . .
H H14 0.0530 0.2772 1.0914 0.084 Uiso calc R 1 . .
C C15 0.1705(4) 0.2460(2) 0.9893(4) 0.0579(11) Uani d . 1 . .
H H15 0.2284 0.2817 1.0163 0.070 Uiso calc R 1 . .
C C16 0.5930(4) 0.1139(3) 1.0376(3) 0.0676(14) Uani d . 1 . .
H H16A 0.5285 0.1346 1.0710 0.081 Uiso calc R 1 . .
H H16B 0.5778 0.0603 1.0230 0.081 Uiso calc R 1 . .
C C17 0.7064(3) 0.1235(3) 1.1178(3) 0.0492(10) Uani d . 1 . .
C C18 0.7318(4) 0.1904(3) 1.1759(4) 0.0618(12) Uani d . 1 . .
H H18 0.6778 0.2303 1.1655 0.074 Uiso calc R 1 . .
C C19 0.8376(6) 0.1983(3) 1.2498(4) 0.0812(17) Uani d . 1 . .
H H19 0.8536 0.2437 1.2893 0.097 Uiso calc R 1 . .
C C20 0.9167(5) 0.1428(4) 1.2658(4) 0.0847(18) Uani d . 1 . .
H H20 0.9882 0.1496 1.3145 0.102 Uiso calc R 1 . .
C C21 0.8919(5) 0.0752(3) 1.2098(5) 0.0809(16) Uani d . 1 . .
H H21 0.9456 0.0352 1.2222 0.097 Uiso calc R 1 . .
C C22 0.7873(4) 0.0666(3) 1.1349(4) 0.0663(12) Uani d . 1 . .
H H22 0.7718 0.0211 1.0955 0.080 Uiso calc R 1 . .

loop_
_atom_site_aniso_label
_atom_site_aniso_U_11
_atom_site_aniso_U_22
_atom_site_aniso_U_33
_atom_site_aniso_U_12
_atom_site_aniso_U_13
_atom_site_aniso_U_23
Cu1 0.0326(3) 0.0406(4) 0.0394(3) 0.0051(3) 0.0081(2) 0.0141(3)
S1 0.0623(7) 0.0895(9) 0.0385(5) 0.0165(6) 0.0100(5) 0.0071(5)
S2 0.0512(6) 0.0614(7) 0.0420(5) -0.0119(5) 0.0015(4) 0.0061(5)
P1 0.0407(5) 0.0505(6) 0.0381(5) 0.0035(4) 0.0110(4) -0.0066(4)
O1 0.0499(16) 0.0567(18) 0.0628(17) 0.0093(14) 0.0223(13) -0.0028(14)
O2 0.083(2) 0.0394(16) 0.0649(18) 0.0009(15) 0.0241(16) -0.0094(14)
N1 0.0390(15) 0.0383(17) 0.0360(15) 0.0010(13) 0.0080(12) 0.0041(13)
N2 0.0401(15) 0.0398(17) 0.0317(14) 0.0087(13) 0.0085(12) 0.0053(13)
C1 0.051(2) 0.049(2) 0.044(2) -0.0070(18) 0.0104(17) 0.0137(17)
C2 0.054(2) 0.034(2) 0.0422(19) 0.0028(17) 0.0115(16) 0.0112(16)
C3 0.040(2) 0.045(2) 0.047(2) 0.0107(17) 0.0050(16) 0.0115(17)
C4 0.041(2) 0.056(2) 0.045(2) 0.0057(18) -0.0001(16) 0.0022(18)
C5 0.060(3) 0.088(4) 0.059(3) 0.010(3) -0.003(2) 0.036(3)
C6 0.0346(18) 0.043(2) 0.046(2) -0.0012(16) 0.0029(15) 0.0039(17)
C7 0.052(3) 0.067(3) 0.075(3) -0.019(2) -0.004(2) 0.010(2)
C8 0.053(2) 0.058(3) 0.055(2) 0.011(2) 0.0157(19) 0.006(2)
C9 0.077(3) 0.051(3) 0.100(4) 0.000(2) 0.041(3) 0.006(3)
C10 0.040(2) 0.050(2) 0.056(2) 0.0059(18) 0.0167(17) 0.0112(19)
C11 0.084(3) 0.055(3) 0.064(3) 0.006(3) 0.015(2) -0.004(2)
C12 0.056(3) 0.080(4) 0.087(4) -0.015(3) 0.007(3) 0.006(3)
C13 0.051(3) 0.096(4) 0.068(3) 0.015(3) 0.019(2) 0.028(3)
C14 0.081(3) 0.082(4) 0.049(2) 0.035(3) 0.015(2) 0.003(2)
C15 0.057(3) 0.050(3) 0.062(3) 0.002(2) -0.003(2) 0.001(2)
C16 0.055(3) 0.102(4) 0.045(2) -0.023(3) 0.0031(19) 0.018(2)
C17 0.046(2) 0.063(3) 0.039(2) -0.013(2) 0.0062(16) 0.0060(19)
C18 0.074(3) 0.066(3) 0.048(2) -0.006(2) 0.018(2) 0.005(2)
C19 0.114(5) 0.084(4) 0.044(3) -0.044(4) 0.008(3) -0.004(3)
C20 0.070(3) 0.113(5) 0.061(3) -0.036(3) -0.016(3) 0.023(3)
C21 0.059(3) 0.093(4) 0.085(4) 0.012(3) -0.004(3) 0.029(3)
C22 0.072(3) 0.055(3) 0.070(3) -0.010(2) 0.008(2) 0.004(2)

loop_
_atom_type_symbol
_atom_type_description
_atom_type_scat_dispersion_real
_atom_type_scat_dispersion_imag
_atom_type_scat_source
C C 0.0033 0.0016 'International Tables Vol C Tables 4.2.6.8 and 6.1.1.4'
H H 0.0000 0.0000 'International Tables Vol C Tables 4.2.6.8 and 6.1.1.4'
N N 0.0061 0.0033 'International Tables Vol C Tables 4.2.6.8 and 6.1.1.4'
O O 0.0106 0.0060 'International Tables Vol C Tables 4.2.6.8 and 6.1.1.4'
P P 0.1023 0.0942 'International Tables Vol C Tables 4.2.6.8 and 6.1.1.4'
S S 0.1246 0.1234 'International Tables Vol C Tables 4.2.6.8 and 6.1.1.4'
Cu Cu 0.3201 1.2651 'International Tables Vol C Tables 4.2.6.8 and 6.1.1.4'

loop_
_geom_angle_atom_site_label_1
_geom_angle_atom_site_label_2
_geom_angle_atom_site_label_3
_geom_angle_site_symmetry_1
_geom_angle_site_symmetry_3
_geom_angle
_geom_angle_publ_flag
N2 Cu1 N2 3_656 . 180.0 ?
N2 Cu1 N1 3_656 3_656 85.80(11) ?
N2 Cu1 N1 . 3_656 94.20(12) ?
N2 Cu1 N1 3_656 . 94.20(12) ?
N2 Cu1 N1 . . 85.80(11) ?
N1 Cu1 N1 3_656 . 180.0 ?
C16 S2 P1 . . 100.18(15) ?
O2 P1 O1 . . 102.66(17) ?
O2 P1 S1 . . 119.89(13) ?
O1 P1 S1 . . 112.60(12) ?
O2 P1 S2 . . 110.77(14) ?
O1 P1 S2 . . 105.65(12) ?
S1 P1 S2 . . 104.60(7) ?
C9 O1 P1 . . 121.8(3) ?
C1 N1 C6 . . 115.4(3) ?
C1 N1 Cu1 . . 107.0(2) ?
C6 N1 Cu1 . . 120.7(2) ?
C1 N1 H1 . . 103.9 ?
C6 N1 H1 . . 103.9 ?
Cu1 N1 H1 . . 103.9 ?
C2 N2 C3 . . 112.7(3) ?
C2 N2 Cu1 . . 106.3(2) ?
C3 N2 Cu1 . . 121.0(2) ?
C2 N2 H2 . . 105.2 ?
C3 N2 H2 . . 105.2 ?
Cu1 N2 H2 . . 105.2 ?
N1 C1 C2 . . 108.7(3) ?
N1 C1 H1A . . 110.0 ?
C2 C1 H1A . . 110.0 ?
N1 C1 H1B . . 110.0 ?
C2 C1 H1B . . 110.0 ?
H1A C1 H1B . . 108.3 ?
N2 C2 C1 . . 108.1(3) ?
N2 C2 H2A . . 110.1 ?
C1 C2 H2A . . 110.1 ?
N2 C2 H2B . . 110.1 ?
C1 C2 H2B . . 110.1 ?
H2A C2 H2B . . 108.4 ?
N2 C3 C4 . . 111.1(3) ?
N2 C3 C5 . . 111.7(3) ?
C4 C3 C5 . . 109.3(3) ?
N2 C3 H3 . . 108.2 ?
C4 C3 H3 . . 108.2 ?
C5 C3 H3 . . 108.2 ?
C3 C4 C6 . 3_656 119.0(3) ?
C3 C4 H4A . . 107.6 ?
C6 C4 H4A 3_656 . 107.6 ?
C3 C4 H4B . . 107.6 ?
C6 C4 H4B 3_656 . 107.6 ?
H4A C4 H4B . . 107.0 ?
C3 C5 H5A . . 109.5 ?
C3 C5 H5B . . 109.5 ?
H5A C5 H5B . . 109.5 ?
C3 C5 H5C . . 109.5 ?
H5A C5 H5C . . 109.5 ?
H5B C5 H5C . . 109.5 ?
N1 C6 C8 . . 109.6(3) ?
N1 C6 C4 . 3_656 108.1(3) ?
C8 C6 C4 . 3_656 111.6(3) ?
N1 C6 C7 . . 110.2(3) ?
C8 C6 C7 . . 108.8(3) ?
C4 C6 C7 3_656 . 108.6(3) ?
C6 C7 H7A . . 109.5 ?
C6 C7 H7B . . 109.5 ?
H7A C7 H7B . . 109.5 ?
C6 C7 H7C . . 109.5 ?
H7A C7 H7C . . 109.5 ?
H7B C7 H7C . . 109.5 ?
C6 C8 H8A . . 109.5 ?
C6 C8 H8B . . 109.5 ?
H8A C8 H8B . . 109.5 ?
C6 C8 H8C . . 109.5 ?
H8A C8 H8C . . 109.5 ?
H8B C8 H8C . . 109.5 ?
O1 C9 C10 . . 109.2(4) ?
O1 C9 H9A . . 109.8 ?
C10 C9 H9A . . 109.8 ?
O1 C9 H9B . . 109.8 ?
C10 C9 H9B . . 109.8 ?
H9A C9 H9B . . 108.3 ?
C15 C10 C11 . . 118.1(4) ?
C15 C10 C9 . . 119.2(4) ?
C11 C10 C9 . . 122.6(4) ?
C12 C11 C10 . . 121.9(5) ?
C12 C11 H11 . . 119.1 ?
C10 C11 H11 . . 119.1 ?
C13 C12 C11 . . 120.5(5) ?
C13 C12 H12 . . 119.8 ?
C11 C12 H12 . . 119.8 ?
C12 C13 C14 . . 120.4(4) ?
C12 C13 H13 . . 119.8 ?
C14 C13 H13 . . 119.8 ?
C13 C14 C15 . . 118.7(4) ?
C13 C14 H14 . . 120.7 ?
C15 C14 H14 . . 120.7 ?
C10 C15 C14 . . 120.4(4) ?
C10 C15 H15 . . 119.8 ?
C14 C15 H15 . . 119.8 ?
C17 C16 S2 . . 109.9(3) ?
C17 C16 H16A . . 109.7 ?
S2 C16 H16A . . 109.7 ?
C17 C16 H16B . . 109.7 ?
S2 C16 H16B . . 109.7 ?
H16A C16 H16B . . 108.2 ?
C22 C17 C18 . . 118.4(4) ?
C22 C17 C16 . . 120.9(4) ?
C18 C17 C16 . . 120.6(4) ?
C17 C18 C19 . . 119.8(5) ?
C17 C18 H18 . . 120.1 ?
C19 C18 H18 . . 120.1 ?
C20 C19 C18 . . 121.6(5) ?
C20 C19 H19 . . 119.2 ?
C18 C19 H19 . . 119.2 ?
C19 C20 C21 . . 119.3(5) ?
C19 C20 H20 . . 120.3 ?
C21 C20 H20 . . 120.3 ?
C20 C21 C22 . . 119.8(5) ?
C20 C21 H21 . . 120.1 ?
C22 C21 H21 . . 120.1 ?
C17 C22 C21 . . 121.0(5) ?
C17 C22 H22 . . 119.5 ?
C21 C22 H22 . . 119.5 ?

loop_
_geom_bond_atom_site_label_1
_geom_bond_atom_site_label_2
_geom_bond_site_symmetry_2
_geom_bond_distance
_geom_bond_publ_flag
Cu1 N2 3_656 2.013(3) ?
Cu1 N2 . 2.013(3) ?
Cu1 N1 3_656 2.014(3) ?
Cu1 N1 . 2.014(3) ?
S1 P1 . 1.9619(15) ?
S2 C16 . 1.818(4) ?
S2 P1 . 2.0729(15) ?
P1 O2 . 1.475(3) ?
P1 O1 . 1.596(3) ?
O1 C9 . 1.394(5) ?
N1 C1 . 1.478(4) ?
N1 C6 . 1.491(4) ?
N1 H1 . 0.9100 ?
N2 C2 . 1.465(5) ?
N2 C3 . 1.482(4) ?
N2 H2 . 0.9100 ?
C1 C2 . 1.493(5) ?
C1 H1A . 0.9700 ?
C1 H1B . 0.9700 ?
C2 H2A . 0.9700 ?
C2 H2B . 0.9700 ?
C3 C4 . 1.506(5) ?
C3 C5 . 1.527(5) ?
C3 H3 . 0.9800 ?
C4 C6 3_656 1.528(5) ?
C4 H4A . 0.9700 ?
C4 H4B . 0.9700 ?
C5 H5A . 0.9600 ?
C5 H5B . 0.9600 ?
C5 H5C . 0.9600 ?
C6 C8 . 1.513(5) ?
C6 C4 3_656 1.528(5) ?
C6 C7 . 1.533(5) ?
C7 H7A . 0.9600 ?
C7 H7B . 0.9600 ?
C7 H7C . 0.9600 ?
C8 H8A . 0.9600 ?
C8 H8B . 0.9600 ?
C8 H8C . 0.9600 ?
C9 C10 . 1.510(6) ?
C9 H9A . 0.9700 ?
C9 H9B . 0.9700 ?
C10 C15 . 1.359(6) ?
C10 C11 . 1.368(6) ?
C11 C12 . 1.344(7) ?
C11 H11 . 0.9300 ?
C12 C13 . 1.343(7) ?
C12 H12 . 0.9300 ?
C13 C14 . 1.364(7) ?
C13 H13 . 0.9300 ?
C14 C15 . 1.404(7) ?
C14 H14 . 0.9300 ?
C15 H15 . 0.9300 ?
C16 C17 . 1.489(5) ?
C16 H16A . 0.9700 ?
C16 H16B . 0.9700 ?
C17 C22 . 1.356(6) ?
C17 C18 . 1.372(6) ?
C18 C19 . 1.382(7) ?
C18 H18 . 0.9300 ?
C19 C20 . 1.325(8) ?
C19 H19 . 0.9300 ?
C20 C21 . 1.370(8) ?
C20 H20 . 0.9300 ?
C21 C22 . 1.379(7) ?
C21 H21 . 0.9300 ?
C22 H22 . 0.9300 ?

loop_
_geom_hbond_atom_site_label_D
_geom_hbond_atom_site_label_H
_geom_hbond_atom_site_label_A
_geom_hbond_site_symmetry_A
_geom_hbond_distance_DH
_geom_hbond_distance_HA
_geom_hbond_distance_DA
_geom_hbond_angle_DHA
N1 H1 S1 . 0.91 2.61 3.359(3) 139.5
N2 H2 O2 3_656 0.91 1.85 2.762(4) 175.8
